data_2021551
loop_
_publ_author_name
'Vr\'ablov\'a, Anna'
'\<Cern\'ak, Juraj'
'Falvello, Larry R.'
'Tom\'as, Milagros'

_publ_section_title
;
 Polymorphism of the dinuclear Co^III^--Schiff base complex
 [Co~2~(<i>o</i>-van-en)~3~]&#x00B7;4CH~3~CN (<i>o</i>-van-en is a
 salen-type ligand)
;
_journal_coeditor_code KY3166
_journal_issue 4
_journal_name_full 'Acta Crystallographica Section C'
_journal_page_first 433
_journal_page_last 442
_journal_paper_doi 10.1107/S2053229619003115
_journal_volume 75
_journal_year 2019
_chemical_formula_iupac '[Co2 (C18 H18 N2 O4)3], 4C2 H3 N'
_chemical_formula_moiety 'C54 H54 Co2 N6 O12, 4(C2 H3 N)'
_chemical_formula_sum 'C62 H66 Co2 N10 O12'
_chemical_formula_weight 1261.10
_chemical_name_common
;[\m-Bis(3-methoxy-2-oxidobenzylidene)ethylenediamine]bis{[bis(3-methoxy-2-oxidobenzylidene)ethylenediamine]cobalt(III)} acetonitrile
tetrasolvate
;
_chemical_name_systematic
'{\m-6,6'-Dimethoxy-2,2'-[ethane-1,2-diylbis(nitrilomethylylidene)]diphenolato}bis({6,6'-dimethoxy-2,2'-[ethane-1,2-diylbis(nitrilomethylylidene)]diphenolato}cobalt(III)) acetonitrile tetrasolvate'
_space_group_crystal_system triclinic
_space_group_IT_number 2
_space_group_name_Hall '-P 1'
_space_group_name_H-M_alt 'P -1'
_symmetry_space_group_name_Hall '-P 1'
_symmetry_space_group_name_H-M 'P -1'
_atom_sites_solution_hydrogens mixed
_atom_sites_solution_primary iterative
_audit_creation_method SHELXL-2018/1
_cell_angle_alpha 70.471(4)
_cell_angle_beta 71.667(4)
_cell_angle_gamma 72.466(4)
_cell_formula_units_Z 1
_cell_length_a 10.4971(5)
_cell_length_b 11.6195(5)
_cell_length_c 13.7158(6)
_cell_measurement_reflns_used 9604
_cell_measurement_temperature 100(2)
_cell_measurement_theta_max 29.6660
_cell_measurement_theta_min 3.5130
_cell_volume 1460.26(12)
_computing_cell_refinement
;
CrysAlis PRO (Rigaku OD, 2015)
;
_computing_data_collection
;
CrysAlis PRO (Rigaku OD, 2015)
;
_computing_data_reduction
;
CrysAlis PRO (Rigaku OD, 2015)
;
_computing_molecular_graphics
;
DIAMOND (Brandenburg & Putz, 1999) and Mercury (Macrae <i>et al.</i>,
2008)
;
_computing_publication_material
;
SHELXL2018 (Sheldrick, 2015b),
WinGX (Farrugia, 2012),
PARST (Nardelli, 1983),
Mercury (Macrae <i>et al.</i>,  2008) and
CrystalExplorer (Spackman & Jayatilaka, 2009)
;
_computing_structure_refinement
;
SHELXL2018 (Sheldrick, 2015b)
;
_computing_structure_solution
;
SHELXT (Sheldrick, 2015a)
;
_diffrn_ambient_temperature 100(2)
_diffrn_detector 'CCD plate'
_diffrn_detector_area_resol_mean 16.0655
_diffrn_measured_fraction_theta_full 0.998
_diffrn_measured_fraction_theta_max 0.998
_diffrn_measurement_device 'four-circle diffractometer'
_diffrn_measurement_device_type 'Rigaku Xcalibur Sapphire3'
_diffrn_measurement_method '\w scans'
_diffrn_radiation_type MoK\a
_diffrn_radiation_wavelength 0.71073
_diffrn_reflns_av_R_equivalents 0.0387
_diffrn_reflns_av_unetI/netI 0.0367
_diffrn_reflns_limit_h_max 13
_diffrn_reflns_limit_h_min -13
_diffrn_reflns_limit_k_max 14
_diffrn_reflns_limit_k_min -14
_diffrn_reflns_limit_l_max 17
_diffrn_reflns_limit_l_min -17
_diffrn_reflns_number 20710
_diffrn_reflns_theta_full 25.242
_diffrn_reflns_theta_max 26.497
_diffrn_reflns_theta_min 3.245
_diffrn_source 'fine-focus sealed X-ray tube'
_exptl_absorpt_coefficient_mu 0.641
_exptl_absorpt_correction_T_max 1.00000
_exptl_absorpt_correction_T_min 0.83521
_exptl_absorpt_correction_type multi-scan
_exptl_absorpt_process_details
;
(CrysAlis PRO; Rigaku OD, 2015)
;
_exptl_crystal_colour black
_exptl_crystal_density_diffrn 1.434
_exptl_crystal_description block
_exptl_crystal_F_000 658
_exptl_crystal_size_max 0.212
_exptl_crystal_size_mid 0.144
_exptl_crystal_size_min 0.049
_refine_diff_density_max 0.889
_refine_diff_density_min -0.348
_refine_ls_extinction_method none
_refine_ls_goodness_of_fit_ref 1.039
_refine_ls_hydrogen_treatment mixed
_refine_ls_matrix_type full
_refine_ls_number_parameters 421
_refine_ls_number_reflns 6041
_refine_ls_number_restraints 3
_refine_ls_restrained_S_all 1.039
_refine_ls_R_factor_all 0.0466
_refine_ls_R_factor_gt 0.0373
_refine_ls_shift/su_max 0.001
_refine_ls_shift/su_mean 0.000
_refine_ls_structure_factor_coef Fsqd
_refine_ls_weighting_details
;
w = 1/[\s^2^(Fo^2^)+(0.0446P)^2^+0.8220P] where P=(Fo^2^+2Fc^2^)/3
;
_refine_ls_weighting_scheme calc
_refine_ls_wR_factor_gt 0.0890
_refine_ls_wR_factor_ref 0.0941
_reflns_number_gt 5192
_reflns_number_total 6041
_reflns_threshold_expression 'I > 2\s(I)'
_cod_data_source_file ky3166sup1.cif
_cod_data_source_block 3
_cod_depositor_comments 'Adding full bibliography for 2021550--2021551.cif.'
_cod_original_cell_volume 1460.26(13)
_cod_database_code 2021551
_cod_database_fobs_code 2021551
_shelx_space_group_comment
;
The symmetry employed for this shelxl refinement is uniquely defined
by the following loop, which should always be used as a source of
symmetry information in preference to the above space-group names.
They are only intended as comments.
;
_shelx_estimated_absorpt_t_min 0.876
_shelx_estimated_absorpt_t_max 0.969

loop_
_space_group_symop_operation_xyz
'x, y, z'
'-x, -y, -z'

loop_
_atom_site_type_symbol
_atom_site_label
_atom_site_fract_x
_atom_site_fract_y
_atom_site_fract_z
_atom_site_U_iso_or_equiv
_atom_site_adp_type
_atom_site_calc_flag
_atom_site_occupancy
_atom_site_disorder_assembly
_atom_site_disorder_group
Co Co1 0.63637(3) 0.21886(2) 0.45402(2) 0.01484(9) Uani d 1 . .
O O1 0.23568(15) 0.26331(15) 0.67591(12) 0.0293(4) Uani d 1 . .
O O2 0.47661(13) 0.18304(12) 0.56136(10) 0.0185(3) Uani d 1 . .
O O3 0.51922(13) 0.33725(12) 0.36826(10) 0.0177(3) Uani d 1 . .
O O4 0.37763(14) 0.53359(12) 0.25864(11) 0.0219(3) Uani d 1 . .
N N1 0.74411(16) 0.09203(14) 0.54317(13) 0.0171(3) Uani d 1 . .
N N2 0.65403(16) 0.08537(14) 0.39518(13) 0.0172(3) Uani d 1 . .
C C1 0.1079(2) 0.3228(3) 0.7331(2) 0.0426(6) Uani d 1 . .
H H1A 0.041470 0.356060 0.688396 0.064 Uiso calc 1 . .
H H1B 0.072734 0.261729 0.798001 0.064 Uiso calc 1 . .
H H1C 0.121711 0.391431 0.752317 0.064 Uiso calc 1 . .
C C2 0.3402(2) 0.21155(19) 0.72749(17) 0.0241(4) Uani d 1 . .
C C3 0.3262(2) 0.1959(2) 0.83433(17) 0.0289(5) Uani d 1 . .
H H3 0.238339 0.222060 0.877606 0.035 Uiso calc 1 . .
C C4 0.4406(3) 0.1416(2) 0.88001(17) 0.0309(5) Uani d 1 . .
H H4 0.429773 0.131728 0.953581 0.037 Uiso calc 1 . .
C C5 0.5673(2) 0.10318(19) 0.81838(17) 0.0277(5) Uani d 1 . .
H H5 0.644158 0.065761 0.849459 0.033 Uiso calc 1 . .
C C6 0.5844(2) 0.11892(18) 0.70842(16) 0.0210(4) Uani d 1 . .
C C7 0.4708(2) 0.17191(17) 0.66052(15) 0.0193(4) Uani d 1 . .
C C8 0.7120(2) 0.06237(18) 0.64607(16) 0.0214(4) Uani d 1 . .
H H8 0.773(2) -0.005(2) 0.6828(17) 0.019(5) Uiso d 1 . .
C C9 0.8363(2) -0.00101(18) 0.48614(16) 0.0198(4) Uani d 1 . .
H H9A 0.881765 -0.074872 0.534752 0.024 Uiso calc 1 . .
H H9B 0.907275 0.035716 0.426634 0.024 Uiso calc 1 . .
C C10 0.7366(2) -0.03519(18) 0.44532(17) 0.0210(4) Uani d 1 . .
H H10A 0.787483 -0.084173 0.392654 0.025 Uiso calc 1 . .
H H10B 0.676687 -0.085254 0.504838 0.025 Uiso calc 1 . .
C C11 0.6162(2) 0.09788(19) 0.31161(16) 0.0197(4) Uani d 1 . .
H H11 0.637(2) 0.030(2) 0.2869(18) 0.024(6) Uiso d 1 . .
C C12 0.5445(2) 0.21185(18) 0.25094(16) 0.0190(4) Uani d 1 . .
C C13 0.5236(2) 0.2110(2) 0.15418(16) 0.0230(4) Uani d 1 . .
H H13 0.554402 0.135458 0.132768 0.028 Uiso calc 1 . .
C C14 0.4603(2) 0.3164(2) 0.09127(16) 0.0245(4) Uani d 1 . .
H H14 0.450262 0.315110 0.025204 0.029 Uiso calc 1 . .
C C15 0.4096(2) 0.42734(19) 0.12433(16) 0.0214(4) Uani d 1 . .
H H15 0.363781 0.500511 0.081051 0.026 Uiso calc 1 . .
C C16 0.42598(19) 0.43068(18) 0.21882(15) 0.0178(4) Uani d 1 . .
C C17 0.50010(18) 0.32394(18) 0.28402(15) 0.0160(4) Uani d 1 . .
C C18 0.2875(2) 0.6376(2) 0.20569(18) 0.0279(5) Uani d 1 . .
H H18A 0.259958 0.704980 0.241049 0.042 Uiso calc 1 . .
H H18B 0.335034 0.667728 0.131224 0.042 Uiso calc 1 . .
H H18C 0.205603 0.611556 0.208484 0.042 Uiso calc 1 . .
O O5 1.03652(14) 0.22470(14) 0.21059(11) 0.0244(3) Uani d 1 . .
O O6 0.79600(13) 0.25601(12) 0.34514(10) 0.0167(3) Uani d 1 . .
N N3 0.63436(16) 0.35219(14) 0.50880(12) 0.0157(3) Uani d 1 . .
C C19 1.1576(2) 0.2330(2) 0.12618(17) 0.0271(5) Uani d 1 . .
H H19A 1.152160 0.200627 0.070493 0.041 Uiso calc 1 . .
H H19B 1.165163 0.320617 0.096228 0.041 Uiso calc 1 . .
H H19C 1.238555 0.183406 0.153889 0.041 Uiso calc 1 . .
C C20 1.0295(2) 0.26700(17) 0.29500(15) 0.0186(4) Uani d 1 . .
C C21 1.1393(2) 0.29228(18) 0.31310(16) 0.0210(4) Uani d 1 . .
H H21 1.227025 0.280547 0.265120 0.025 Uiso calc 1 . .
C C22 1.1227(2) 0.33502(18) 0.40145(16) 0.0221(4) Uani d 1 . .
H H22 1.199343 0.349469 0.414712 0.027 Uiso calc 1 . .
C C23 0.9953(2) 0.35583(18) 0.46853(16) 0.0212(4) Uani d 1 . .
H H23 0.983456 0.387243 0.527215 0.025 Uiso calc 1 . .
C C24 0.88111(19) 0.33113(17) 0.45152(15) 0.0173(4) Uani d 1 . .
C C25 0.89633(19) 0.28245(16) 0.36588(15) 0.0162(4) Uani d 1 . .
C C26 0.7448(2) 0.37803(18) 0.50954(15) 0.0178(4) Uani d 1 . .
H H26 0.733(2) 0.442(2) 0.5422(17) 0.017(5) Uiso d 1 . .
C C27 0.50441(19) 0.43761(16) 0.54340(15) 0.0172(4) Uani d 1 . .
H H27A 0.501559 0.451444 0.611539 0.021 Uiso calc 1 . .
H H27B 0.425588 0.400949 0.554346 0.021 Uiso calc 1 . .
N N4 0.9291(3) 0.3870(3) -0.0371(2) 0.0653(8) Uani d 1 . .
C C29 0.8603(3) 0.4235(3) 0.0334(2) 0.0400(6) Uani d 1 . .
C C28 0.7738(3) 0.4709(2) 0.12272(19) 0.0389(6) Uani d 1 . .
H H28A 0.770618 0.402227 0.188075 0.047 Uiso calc 1 . .
H H28B 0.680675 0.507736 0.111576 0.047 Uiso calc 1 . .
H H28C 0.811328 0.534972 0.129214 0.047 Uiso calc 1 . .
C C30 0.8972(3) 0.0892(4) 0.1166(3) 0.0754(11) Uani d 1 . .
H H30A 0.827835 0.052200 0.111382 0.113 Uiso calc 0.43(2) A 1
H H30B 0.943101 0.131554 0.045009 0.113 Uiso calc 0.43(2) A 1
H H30C 0.852468 0.149867 0.159040 0.113 Uiso calc 0.43(2) A 1
H H30D 0.908195 0.159725 0.053059 0.113 Uiso calc 0.57(2) A 2
H H30E 0.867133 0.119634 0.180507 0.113 Uiso calc 0.57(2) A 2
H H30F 0.828092 0.048893 0.115509 0.113 Uiso calc 0.57(2) A 2
C C31B 1.0279(10) -0.0010(8) 0.1174(11) 0.054(3) Uani d 0.57(2) A 2
N N5B 1.1381(15) -0.0601(11) 0.1001(19) 0.140(8) Uani d 0.57(2) A 2
C C31A 0.9957(14) -0.0065(12) 0.1661(14) 0.070(5) Uani d 0.43(2) A 1
N N5A 1.0772(12) -0.0821(8) 0.2000(19) 0.106(6) Uani d 0.43(2) A 1

loop_
_atom_site_aniso_label
_atom_site_aniso_U_11
_atom_site_aniso_U_22
_atom_site_aniso_U_33
_atom_site_aniso_U_12
_atom_site_aniso_U_13
_atom_site_aniso_U_23
Co1 0.01524(14) 0.01267(13) 0.01716(14) -0.00227(10) -0.00561(10) -0.00369(10)
O1 0.0200(8) 0.0428(9) 0.0286(8) -0.0042(7) -0.0022(6) -0.0194(7)
O2 0.0192(7) 0.0193(7) 0.0187(7) -0.0067(6) -0.0036(5) -0.0057(6)
O3 0.0190(7) 0.0165(6) 0.0195(7) -0.0011(5) -0.0086(5) -0.0056(5)
O4 0.0237(7) 0.0174(7) 0.0251(7) 0.0010(6) -0.0125(6) -0.0049(6)
N1 0.0170(8) 0.0142(8) 0.0217(8) -0.0042(6) -0.0062(7) -0.0044(7)
N2 0.0139(8) 0.0148(8) 0.0226(9) -0.0024(6) -0.0043(6) -0.0051(7)
C1 0.0263(13) 0.0625(18) 0.0375(14) 0.0020(12) -0.0031(10) -0.0258(13)
C2 0.0261(11) 0.0232(10) 0.0252(11) -0.0091(9) -0.0028(9) -0.0089(9)
C3 0.0323(12) 0.0278(11) 0.0248(11) -0.0083(9) 0.0012(9) -0.0105(9)
C4 0.0479(14) 0.0265(11) 0.0165(10) -0.0083(10) -0.0044(10) -0.0064(9)
C5 0.0384(13) 0.0207(10) 0.0236(11) -0.0059(9) -0.0107(9) -0.0028(9)
C6 0.0282(11) 0.0145(9) 0.0196(10) -0.0075(8) -0.0052(8) -0.0014(8)
C7 0.0239(10) 0.0153(9) 0.0203(10) -0.0093(8) -0.0021(8) -0.0051(8)
C8 0.0269(11) 0.0144(9) 0.0239(11) -0.0051(8) -0.0116(9) -0.0007(8)
C9 0.0192(10) 0.0145(9) 0.0245(10) 0.0004(8) -0.0077(8) -0.0051(8)
C10 0.0228(10) 0.0134(9) 0.0274(11) -0.0014(8) -0.0088(8) -0.0057(8)
C11 0.0189(10) 0.0183(10) 0.0242(10) -0.0038(8) -0.0037(8) -0.0103(8)
C12 0.0166(10) 0.0212(10) 0.0211(10) -0.0055(8) -0.0040(8) -0.0071(8)
C13 0.0215(10) 0.0279(11) 0.0232(10) -0.0059(9) -0.0033(8) -0.0125(9)
C14 0.0235(11) 0.0366(12) 0.0174(10) -0.0096(9) -0.0051(8) -0.0092(9)
C15 0.0180(10) 0.0256(10) 0.0189(10) -0.0065(8) -0.0064(8) -0.0003(8)
C16 0.0134(9) 0.0200(10) 0.0211(10) -0.0057(7) -0.0040(7) -0.0049(8)
C17 0.0117(9) 0.0200(9) 0.0171(9) -0.0055(7) -0.0025(7) -0.0048(8)
C18 0.0284(12) 0.0217(11) 0.0292(12) 0.0035(9) -0.0134(9) -0.0030(9)
O5 0.0197(7) 0.0341(8) 0.0217(7) -0.0087(6) 0.0005(6) -0.0130(6)
O6 0.0166(7) 0.0170(6) 0.0188(7) -0.0044(5) -0.0066(5) -0.0049(5)
N3 0.0170(8) 0.0131(7) 0.0158(8) -0.0014(6) -0.0051(6) -0.0030(6)
C19 0.0210(11) 0.0358(12) 0.0212(11) -0.0050(9) -0.0003(8) -0.0087(9)
C20 0.0200(10) 0.0159(9) 0.0193(10) -0.0032(8) -0.0051(8) -0.0040(8)
C21 0.0169(10) 0.0179(9) 0.0250(10) -0.0047(8) -0.0033(8) -0.0025(8)
C22 0.0203(10) 0.0197(10) 0.0289(11) -0.0068(8) -0.0098(8) -0.0038(8)
C23 0.0262(11) 0.0183(10) 0.0223(10) -0.0071(8) -0.0087(8) -0.0047(8)
C24 0.0183(10) 0.0133(9) 0.0199(10) -0.0032(7) -0.0061(8) -0.0025(7)
C25 0.0177(9) 0.0109(8) 0.0186(9) -0.0024(7) -0.0073(7) 0.0001(7)
C26 0.0239(10) 0.0147(9) 0.0155(9) -0.0049(8) -0.0049(8) -0.0041(8)
C27 0.0179(10) 0.0139(9) 0.0192(10) -0.0025(7) -0.0040(8) -0.0050(8)
N4 0.0631(18) 0.087(2) 0.0395(14) -0.0023(15) -0.0144(13) -0.0200(14)
C29 0.0344(14) 0.0509(16) 0.0328(14) -0.0088(12) -0.0163(11) -0.0012(12)
C28 0.0349(14) 0.0427(14) 0.0321(13) -0.0115(11) -0.0094(11) 0.0027(11)
C30 0.0428(19) 0.098(3) 0.098(3) -0.0213(19) 0.0023(19) -0.054(2)
C31B 0.063(6) 0.037(4) 0.075(7) -0.015(4) -0.041(5) -0.003(4)
N5B 0.123(9) 0.077(5) 0.28(2) 0.030(6) -0.142(12) -0.075(9)
C31A 0.065(7) 0.055(8) 0.095(10) -0.027(6) 0.006(8) -0.038(8)
N5A 0.065(6) 0.030(4) 0.216(18) 0.012(4) -0.055(9) -0.024(6)

loop_
_atom_type_symbol
_atom_type_description
_atom_type_scat_dispersion_real
_atom_type_scat_dispersion_imag
_atom_type_scat_source
C C 0.0033 0.0016 'International Tables Vol C Tables 4.2.6.8 and 6.1.1.4'
H H 0.0000 0.0000 'International Tables Vol C Tables 4.2.6.8 and 6.1.1.4'
N N 0.0061 0.0033 'International Tables Vol C Tables 4.2.6.8 and 6.1.1.4'
O O 0.0106 0.0060 'International Tables Vol C Tables 4.2.6.8 and 6.1.1.4'
Co Co 0.3494 0.9721 'International Tables Vol C Tables 4.2.6.8 and 6.1.1.4'

loop_
_geom_angle_atom_site_label_1
_geom_angle_atom_site_label_2
_geom_angle_atom_site_label_3
_geom_angle_site_symmetry_1
_geom_angle_site_symmetry_3
_geom_angle
O3 Co1 N1 . . 175.58(6)
O3 Co1 O2 . . 88.27(6)
N1 Co1 O2 . . 88.36(6)
O3 Co1 O6 . . 91.18(6)
N1 Co1 O6 . . 92.19(6)
O2 Co1 O6 . . 179.45(6)
O3 Co1 N2 . . 94.41(6)
N1 Co1 N2 . . 82.96(7)
O2 Co1 N2 . . 93.67(6)
O6 Co1 N2 . . 86.35(6)
O3 Co1 N3 . . 87.74(6)
N1 Co1 N3 . . 95.15(7)
O2 Co1 N3 . . 90.49(6)
O6 Co1 N3 . . 89.51(6)
N2 Co1 N3 . . 175.37(7)
C2 O1 C1 . . 116.89(17)
C7 O2 Co1 . . 119.80(12)
C17 O3 Co1 . . 125.19(12)
C16 O4 C18 . . 116.92(16)
C8 N1 C9 . . 120.10(16)
C8 N1 Co1 . . 125.38(14)
C9 N1 Co1 . . 110.26(12)
C11 N2 C10 . . 120.50(17)
C11 N2 Co1 . . 125.18(14)
C10 N2 Co1 . . 113.70(13)
O1 C1 H1A . . 109.5
O1 C1 H1B . . 109.5
H1A C1 H1B . . 109.5
O1 C1 H1C . . 109.5
H1A C1 H1C . . 109.5
H1B C1 H1C . . 109.5
O1 C2 C3 . . 125.13(19)
O1 C2 C7 . . 113.95(18)
C3 C2 C7 . . 120.9(2)
C2 C3 C4 . . 120.8(2)
C2 C3 H3 . . 119.6
C4 C3 H3 . . 119.6
C5 C4 C3 . . 120.0(2)
C5 C4 H4 . . 120.0
C3 C4 H4 . . 120.0
C4 C5 C6 . . 120.3(2)
C4 C5 H5 . . 119.9
C6 C5 H5 . . 119.9
C5 C6 C7 . . 121.01(19)
C5 C6 C8 . . 120.71(19)
C7 C6 C8 . . 117.44(18)
O2 C7 C6 . . 124.69(18)
O2 C7 C2 . . 118.25(18)
C6 C7 C2 . . 117.02(18)
N1 C8 C6 . . 123.55(18)
N1 C8 H8 . . 118.1(13)
C6 C8 H8 . . 118.1(13)
N1 C9 C10 . . 102.13(15)
N1 C9 H9A . . 111.3
C10 C9 H9A . . 111.3
N1 C9 H9B . . 111.3
C10 C9 H9B . . 111.3
H9A C9 H9B . . 109.2
N2 C10 C9 . . 105.55(15)
N2 C10 H10A . . 110.6
C9 C10 H10A . . 110.6
N2 C10 H10B . . 110.6
C9 C10 H10B . . 110.6
H10A C10 H10B . . 108.8
N2 C11 C12 . . 126.03(19)
N2 C11 H11 . . 118.0(15)
C12 C11 H11 . . 115.9(15)
C13 C12 C17 . . 120.31(19)
C13 C12 C11 . . 118.06(18)
C17 C12 C11 . . 121.58(19)
C14 C13 C12 . . 121.15(19)
C14 C13 H13 . . 119.4
C12 C13 H13 . . 119.4
C13 C14 C15 . . 119.8(2)
C13 C14 H14 . . 120.1
C15 C14 H14 . . 120.1
C16 C15 C14 . . 120.45(19)
C16 C15 H15 . . 119.8
C14 C15 H15 . . 119.8
O4 C16 C15 . . 124.60(18)
O4 C16 C17 . . 113.90(17)
C15 C16 C17 . . 121.48(18)
O3 C17 C12 . . 125.71(18)
O3 C17 C16 . . 117.71(17)
C12 C17 C16 . . 116.58(18)
O4 C18 H18A . . 109.5
O4 C18 H18B . . 109.5
H18A C18 H18B . . 109.5
O4 C18 H18C . . 109.5
H18A C18 H18C . . 109.5
H18B C18 H18C . . 109.5
C20 O5 C19 . . 116.09(16)
C25 O6 Co1 . . 121.37(12)
C26 N3 C27 . . 116.22(16)
C26 N3 Co1 . . 122.79(13)
C27 N3 Co1 . . 120.76(12)
O5 C19 H19A . . 109.5
O5 C19 H19B . . 109.5
H19A C19 H19B . . 109.5
O5 C19 H19C . . 109.5
H19A C19 H19C . . 109.5
H19B C19 H19C . . 109.5
O5 C20 C21 . . 124.61(18)
O5 C20 C25 . . 114.11(17)
C21 C20 C25 . . 121.28(18)
C20 C21 C22 . . 120.71(18)
C20 C21 H21 . . 119.6
C22 C21 H21 . . 119.6
C23 C22 C21 . . 119.58(19)
C23 C22 H22 . . 120.2
C21 C22 H22 . . 120.2
C22 C23 C24 . . 120.79(19)
C22 C23 H23 . . 119.6
C24 C23 H23 . . 119.6
C25 C24 C23 . . 120.78(18)
C25 C24 C26 . . 119.29(18)
C23 C24 C26 . . 118.89(18)
O6 C25 C24 . . 124.57(17)
O6 C25 C20 . . 118.62(17)
C24 C25 C20 . . 116.74(17)
N3 C26 C24 . . 124.80(18)
N3 C26 H26 . . 116.6(13)
C24 C26 H26 . . 117.9(13)
N3 C27 C27 . 2_666 108.27(18)
N3 C27 H27A . . 110.0
C27 C27 H27A 2_666 . 110.0
N3 C27 H27B . . 110.0
C27 C27 H27B 2_666 . 110.0
H27A C27 H27B . . 108.4
N4 C29 C28 . . 179.3(3)
C29 C28 H28A . . 109.5
C29 C28 H28B . . 109.5
H28A C28 H28B . . 109.5
C29 C28 H28C . . 109.5
H28A C28 H28C . . 109.5
H28B C28 H28C . . 109.5
C31A C30 H30A . . 109.5
C31A C30 H30B . . 109.5
H30A C30 H30B . . 109.5
C31A C30 H30C . . 109.5
H30A C30 H30C . . 109.5
H30B C30 H30C . . 109.5
C31B C30 H30D . . 109.5
C31B C30 H30E . . 109.5
H30D C30 H30E . . 109.5
C31B C30 H30F . . 109.5
H30D C30 H30F . . 109.5
H30E C30 H30F . . 109.5
N5B C31B C30 . . 168.0(12)
N5A C31A C30 . . 176.4(16)

loop_
_geom_bond_atom_site_label_1
_geom_bond_atom_site_label_2
_geom_bond_site_symmetry_2
_geom_bond_distance
Co1 O3 . 1.8966(13)
Co1 N1 . 1.8993(16)
Co1 O2 . 1.9002(13)
Co1 O6 . 1.9118(13)
Co1 N2 . 1.9133(16)
Co1 N3 . 1.9271(16)
O1 C2 . 1.368(3)
O1 C1 . 1.426(3)
O2 C7 . 1.306(2)
O3 C17 . 1.297(2)
O4 C16 . 1.372(2)
O4 C18 . 1.428(2)
N1 C8 . 1.292(3)
N1 C9 . 1.475(2)
N2 C11 . 1.278(3)
N2 C10 . 1.478(2)
C1 H1A . 0.9800
C1 H1B . 0.9800
C1 H1C . 0.9800
C2 C3 . 1.380(3)
C2 C7 . 1.430(3)
C3 C4 . 1.409(3)
C3 H3 . 0.9500
C4 C5 . 1.367(3)
C4 H4 . 0.9500
C5 C6 . 1.416(3)
C5 H5 . 0.9500
C6 C7 . 1.419(3)
C6 C8 . 1.443(3)
C8 H8 . 0.95(2)
C9 C10 . 1.528(3)
C9 H9A . 0.9900
C9 H9B . 0.9900
C10 H10A . 0.9900
C10 H10B . 0.9900
C11 C12 . 1.438(3)
C11 H11 . 0.90(2)
C12 C13 . 1.415(3)
C12 C17 . 1.420(3)
C13 C14 . 1.361(3)
C13 H13 . 0.9500
C14 C15 . 1.405(3)
C14 H14 . 0.9500
C15 C16 . 1.374(3)
C15 H15 . 0.9500
C16 C17 . 1.435(3)
C18 H18A . 0.9800
C18 H18B . 0.9800
C18 H18C . 0.9800
O5 C20 . 1.376(2)
O5 C19 . 1.428(2)
O6 C25 . 1.314(2)
N3 C26 . 1.286(3)
N3 C27 . 1.471(2)
C19 H19A . 0.9800
C19 H19B . 0.9800
C19 H19C . 0.9800
C20 C21 . 1.382(3)
C20 C25 . 1.429(3)
C21 C22 . 1.401(3)
C21 H21 . 0.9500
C22 C23 . 1.368(3)
C22 H22 . 0.9500
C23 C24 . 1.415(3)
C23 H23 . 0.9500
C24 C25 . 1.413(3)
C24 C26 . 1.443(3)
C26 H26 . 0.95(2)
C27 C27 2_666 1.537(4)
C27 H27A . 0.9900
C27 H27B . 0.9900
N4 C29 . 1.135(3)
C29 C28 . 1.441(4)
C28 H28A . 0.9800
C28 H28B . 0.9800
C28 H28C . 0.9800
C30 C31A . 1.419(12)
C30 C31B . 1.455(9)
C30 H30A . 0.9800
C30 H30B . 0.9800
C30 H30C . 0.9800
C30 H30D . 0.9800
C30 H30E . 0.9800
C30 H30F . 0.9800
C31B N5B . 1.150(9)
C31A N5A . 1.115(11)

loop_
_geom_hbond_atom_site_label_D
_geom_hbond_atom_site_label_H
_geom_hbond_atom_site_label_A
_geom_hbond_site_symmetry_A
_geom_hbond_distance_DH
_geom_hbond_distance_HA
_geom_hbond_distance_DA
_geom_hbond_angle_DHA
_geom_hbond_publ_flag
C5 H5 N5B 2_756 0.95 2.57 3.454(19) 156 yes
C9 H9B O6 . 0.99 2.50 2.955(2) 107 yes
C18 H18A N5A 1_465 0.98 2.65 3.331(10) 127.0 no
C27 H27A O3 2_666 0.99 2.50 3.148(2) 122.9 yes
C27 H27A O4 2_666 0.99 2.56 3.463(2) 151.0 yes
C27 H27B O2 . 0.99 2.40 2.980(2) 116.8 yes
C28 H28A O6 . 0.98 2.29 3.256(3) 168.7 yes
C30 H30D N4 . 0.98 2.56 3.451(5) 151 yes

loop_
_geom_torsion_atom_site_label_1
_geom_torsion_atom_site_label_2
_geom_torsion_atom_site_label_3
_geom_torsion_atom_site_label_4
_geom_torsion_site_symmetry_4
_geom_torsion
O2 Co1 O3 C17 . -108.49(15)
O6 Co1 O3 C17 . 71.50(15)
N2 Co1 O3 C17 . -14.94(15)
N3 Co1 O3 C17 . 160.96(15)
O2 Co1 N1 C8 . -32.07(17)
O6 Co1 N1 C8 . 147.98(16)
N2 Co1 N1 C8 . -125.97(17)
N3 Co1 N1 C8 . 58.28(17)
O2 Co1 N1 C9 . 124.52(12)
O6 Co1 N1 C9 . -55.44(12)
N2 Co1 N1 C9 . 30.62(12)
N3 Co1 N1 C9 . -145.14(12)
C1 O1 C2 C3 . 10.2(3)
C1 O1 C2 C7 . -170.3(2)
O1 C2 C3 C4 . -179.9(2)
C7 C2 C3 C4 . 0.7(3)
C2 C3 C4 C5 . -0.3(3)
C3 C4 C5 C6 . 0.7(3)
C4 C5 C6 C7 . -1.4(3)
C4 C5 C6 C8 . -170.7(2)
Co1 O2 C7 C6 . -35.5(2)
Co1 O2 C7 C2 . 146.84(14)
C5 C6 C7 O2 . -175.95(18)
C8 C6 C7 O2 . -6.4(3)
C5 C6 C7 C2 . 1.7(3)
C8 C6 C7 C2 . 171.31(17)
O1 C2 C7 O2 . -3.0(3)
C3 C2 C7 O2 . 176.47(18)
O1 C2 C7 C6 . 179.13(17)
C3 C2 C7 C6 . -1.4(3)
C9 N1 C8 C6 . -151.49(19)
Co1 N1 C8 C6 . 3.0(3)
C5 C6 C8 N1 . -166.18(19)
C7 C6 C8 N1 . 24.2(3)
C8 N1 C9 C10 . 106.4(2)
Co1 N1 C9 C10 . -51.60(16)
C11 N2 C10 C9 . 143.82(18)
Co1 N2 C10 C9 . -27.56(18)
N1 C9 C10 N2 . 48.50(19)
C10 N2 C11 C12 . -175.28(18)
Co1 N2 C11 C12 . -4.9(3)
N2 C11 C12 C13 . 173.47(19)
N2 C11 C12 C17 . -4.1(3)
C17 C12 C13 C14 . -0.4(3)
C11 C12 C13 C14 . -178.03(18)
C12 C13 C14 C15 . -2.5(3)
C13 C14 C15 C16 . 1.2(3)
C18 O4 C16 C15 . 9.5(3)
C18 O4 C16 C17 . -171.85(16)
C14 C15 C16 O4 . -178.56(18)
C14 C15 C16 C17 . 2.9(3)
Co1 O3 C17 C12 . 11.0(3)
Co1 O3 C17 C16 . -170.00(12)
C13 C12 C17 O3 . -176.66(18)
C11 C12 C17 O3 . 0.9(3)
C13 C12 C17 C16 . 4.3(3)
C11 C12 C17 C16 . -178.17(17)
O4 C16 C17 O3 . -3.4(2)
C15 C16 C17 O3 . 175.31(17)
O4 C16 C17 C12 . 175.75(16)
C15 C16 C17 C12 . -5.6(3)
C19 O5 C20 C21 . -13.4(3)
C19 O5 C20 C25 . 167.15(16)
O5 C20 C21 C22 . -179.93(18)
C25 C20 C21 C22 . -0.6(3)
C20 C21 C22 C23 . -2.2(3)
C21 C22 C23 C24 . 1.9(3)
C22 C23 C24 C25 . 1.0(3)
C22 C23 C24 C26 . -167.23(18)
Co1 O6 C25 C24 . -24.4(2)
Co1 O6 C25 C20 . 158.64(13)
C23 C24 C25 O6 . 179.40(17)
C26 C24 C25 O6 . -12.4(3)
C23 C24 C25 C20 . -3.6(3)
C26 C24 C25 C20 . 164.64(17)
O5 C20 C25 O6 . 0.0(2)
C21 C20 C25 O6 . -179.45(17)
O5 C20 C25 C24 . -177.20(16)
C21 C20 C25 C24 . 3.4(3)
C27 N3 C26 C24 . -161.12(17)
Co1 N3 C26 C24 . 13.5(3)
C25 C24 C26 N3 . 18.4(3)
C23 C24 C26 N3 . -173.14(18)
C26 N3 C27 C27 2_666 71.3(2)
Co1 N3 C27 C27 2_666 -103.39(19)
